data_7105591
loop_
_publ_author_name
'Yuasa, Junpei'
'Ogawa, Takuya'
'Kawai, Tsuyoshi'

_publ_section_title
;
 Remarkable rate acceleration of [4 + 2] cyclodimerization of an
 ethynylanthracene derivative on the product crystal surfaces.
;
_journal_issue 21
_journal_name_full 'Chemical communications (Cambridge, England)'
_journal_page_first 3693
_journal_page_last 3695
_journal_paper_doi 10.1039/c002103b
_journal_volume 46
_journal_year 2010
_chemical_formula_moiety 'C27 H18 Cl3 F3 N2 O2 '
_chemical_formula_sum 'C27 H18 Cl3 F3 N2 O2'
_chemical_formula_weight 565.81
_space_group_IT_number 14
_symmetry_cell_setting monoclinic
_symmetry_Int_Tables_number 14
_symmetry_space_group_name_Hall '-P 2ybc'
_symmetry_space_group_name_H-M 'P 1 21/c 1'
_cell_angle_alpha 90.0000
_cell_angle_beta 95.8175(14)
_cell_angle_gamma 90.0000
_cell_formula_units_Z 4
_cell_length_a 12.2502(6)
_cell_length_b 8.3937(3)
_cell_length_c 24.8128(8)
_cell_measurement_reflns_used 17483
_cell_measurement_temperature 193.1
_cell_measurement_theta_max 27.5
_cell_measurement_theta_min 3.0
_cell_volume 2538.22(17)
_computing_cell_refinement PROCESS-AUTO
_computing_data_collection PROCESS-AUTO
_computing_data_reduction CrystalStructure
_computing_publication_material 'CrystalStructure 3.8'
_computing_structure_refinement CRYSTALS
_computing_structure_solution SIR92
_diffrn_detector_area_resol_mean 10.00
_diffrn_measured_fraction_theta_full 0.998
_diffrn_measured_fraction_theta_max 0.998
_diffrn_measurement_device_type 'Rigaku RAXIS-RAPID'
_diffrn_measurement_method \w
_diffrn_radiation_type 'Mo K\a'
_diffrn_radiation_wavelength 0.71075
_diffrn_reflns_av_R_equivalents 0.024
_diffrn_reflns_limit_h_max 15
_diffrn_reflns_limit_h_min -15
_diffrn_reflns_limit_k_max 10
_diffrn_reflns_limit_k_min -10
_diffrn_reflns_limit_l_max 32
_diffrn_reflns_limit_l_min -32
_diffrn_reflns_number 24666
_diffrn_reflns_theta_full 27.48
_diffrn_reflns_theta_max 27.48
_exptl_absorpt_coefficient_mu 0.411
_exptl_absorpt_correction_T_max 0.902
_exptl_absorpt_correction_T_min 0.662
_exptl_absorpt_correction_type multi-scan
_exptl_absorpt_process_details
;
Higashi, T. (1995). Program for Absorption Correction.
Rigaku Corporation, Tokyo, Japan.
;
_exptl_crystal_colour yellow
_exptl_crystal_density_diffrn 1.481
_exptl_crystal_density_method 'not measured'
_exptl_crystal_description block
_exptl_crystal_F_000 1152.00
_exptl_crystal_size_max 0.38
_exptl_crystal_size_mid 0.36
_exptl_crystal_size_min 0.25
_refine_diff_density_max 1.40
_refine_diff_density_min -1.01
_refine_ls_extinction_method none
_refine_ls_goodness_of_fit_ref 0.985
_refine_ls_hydrogen_treatment refall
_refine_ls_number_parameters 352
_refine_ls_number_reflns 4200
_refine_ls_R_factor_gt 0.0795
_refine_ls_shift/su_max 0.0000
_refine_ls_structure_factor_coef F
_refine_ls_weighting_details
;
Chebychev polynomial with 3 parameters (Carruthers & Watkin, 1979)
7.4571 6.2532 4.4305
;
_refine_ls_weighting_scheme calc
_refine_ls_wR_factor_ref 0.1093
_reflns_number_gt 4183
_reflns_number_total 5800
_reflns_threshold_expression F^2^>2.0\s(F^2^)
_cod_data_source_file c002103b.txt
_cod_data_source_block '_BzIm_Ant+TFA'
_cod_original_cell_volume 2538.23(17)
_cod_original_formula_sum 'C27 H18 Cl3 F3 N2 O2 '
_cod_database_code 7105591

loop_
_symmetry_equiv_pos_site_id
_symmetry_equiv_pos_as_xyz
1 +X,+Y,+Z
2 -X,1/2+Y,1/2-Z
3 -X,-Y,-Z
4 +X,1/2-Y,1/2+Z

loop_
_atom_site_label
_atom_site_type_symbol
_atom_site_fract_x
_atom_site_fract_y
_atom_site_fract_z
_atom_site_U_iso_or_equiv
_atom_site_adp_type
_atom_site_occupancy
_atom_site_symmetry_multiplicity
_atom_site_calc_flag
_atom_site_refinement_flags
_atom_site_disorder_assembly
_atom_site_disorder_group
Cl(1) Cl 0.49867(12) -0.01568(17) 0.21147(6) 0.0940(4) Uani 1.00 1 d . . .
Cl(2) Cl 0.52617(17) 0.1924(2) 0.12227(8) 0.1327(7) Uani 1.00 1 d . . .
Cl(3) Cl 0.3310(2) 0.2066(2) 0.17619(6) 0.1552(8) Uani 1.00 1 d . . .
F(1) F 0.4299(2) 0.8407(6) 0.49691(15) 0.1344(15) Uani 1.00 1 d . . .
F(2) F 0.4842(2) 0.6850(4) 0.5613(2) 0.1377(15) Uani 1.00 1 d . . .
F(3) F 0.4217(2) 0.9103(4) 0.57452(19) 0.1261(14) Uani 1.00 1 d . . .
O(1) O 0.2792(2) 0.5906(2) 0.56661(11) 0.0586(7) Uani 1.00 1 d . . .
O(2) O 0.2191(2) 0.8057(2) 0.51850(10) 0.0551(6) Uani 1.00 1 d . . .
N(1) N 0.1617(2) 0.2824(2) 0.49558(9) 0.0389(5) Uani 1.00 1 d . . .
N(2) N -0.0180(2) 0.2938(2) 0.47648(9) 0.0372(5) Uani 1.00 1 d . . .
C(1) C 0.0647(2) 0.2304(3) 0.50893(10) 0.0365(6) Uani 1.00 1 d . . .
C(2) C 0.1411(2) 0.3863(3) 0.45210(11) 0.0399(6) Uani 1.00 1 d . . .
C(3) C 0.2126(3) 0.4729(3) 0.42298(13) 0.0504(8) Uani 1.00 1 d . . .
C(4) C 0.1642(3) 0.5645(4) 0.38104(13) 0.0565(9) Uani 1.00 1 d . . .
C(5) C 0.0498(3) 0.5698(3) 0.36835(13) 0.0540(9) Uani 1.00 1 d . . .
C(6) C -0.0213(3) 0.4850(3) 0.39729(12) 0.0452(7) Uani 1.00 1 d . . .
C(7) C 0.0277(2) 0.3920(3) 0.43998(10) 0.0387(6) Uani 1.00 1 d . . .
C(8) C 0.2694(2) 0.2341(3) 0.52081(14) 0.0484(8) Uani 1.00 1 d . . .
C(9) C 0.0497(2) 0.1265(3) 0.55251(11) 0.0384(6) Uani 1.00 1 d . . .
C(10) C 0.0314(2) 0.0457(3) 0.59006(11) 0.0376(6) Uani 1.00 1 d . . .
C(11) C 0.0059(2) -0.0516(3) 0.63442(10) 0.0392(6) Uani 1.00 1 d . . .
C(12) C 0.0915(2) -0.1194(3) 0.66949(11) 0.0423(7) Uani 1.00 1 d . . .
C(13) C 0.2038(3) -0.0943(3) 0.66289(13) 0.0503(8) Uani 1.00 1 d . . .
C(14) C 0.2847(3) -0.1626(4) 0.69757(15) 0.0641(10) Uani 1.00 1 d . . .
C(15) C 0.2581(4) -0.2599(5) 0.74074(16) 0.0706(12) Uani 1.00 1 d . . .
C(16) C 0.1519(4) -0.2879(4) 0.74785(13) 0.0651(11) Uani 1.00 1 d . . .
C(17) C 0.0639(3) -0.2187(3) 0.71303(11) 0.0490(8) Uani 1.00 1 d . . .
C(18) C -0.0453(3) -0.2491(3) 0.71901(12) 0.0566(9) Uani 1.00 1 d . . .
C(19) C -0.1310(3) -0.1832(3) 0.68479(12) 0.0521(8) Uani 1.00 1 d . . .
C(20) C -0.2433(4) -0.2130(5) 0.69143(16) 0.0694(12) Uani 1.00 1 d . . .
C(21) C -0.3238(3) -0.1449(6) 0.65851(19) 0.0741(13) Uani 1.00 1 d . . .
C(22) C -0.2998(3) -0.0437(5) 0.61574(17) 0.0643(11) Uani 1.00 1 d . . .
C(23) C -0.1937(2) -0.0119(3) 0.60693(13) 0.0499(8) Uani 1.00 1 d . . .
C(24) C -0.1056(2) -0.0806(3) 0.64134(11) 0.0440(7) Uani 1.00 1 d . . .
C(25) C 0.4075(3) 0.7803(5) 0.54237(18) 0.0633(11) Uani 1.00 1 d . . .
C(26) C 0.2902(2) 0.7158(3) 0.54267(13) 0.0475(8) Uani 1.00 1 d . . .
C(27) C 0.4321(3) 0.0859(4) 0.15553(15) 0.0625(10) Uani 1.00 1 d . . .
H(1) H -0.1044 0.4898 0.3881 0.054 Uiso 1.00 1 c R . .
H(2) H 0.0196 0.6353 0.3382 0.065 Uiso 1.00 1 c R . .
H(3) H 0.2137 0.6318 0.3581 0.069 Uiso 1.00 1 c R . .
H(4) H 0.2981 0.4688 0.4324 0.061 Uiso 1.00 1 c R . .
H(5) H 0.2601 0.1508 0.5488 0.058 Uiso 1.00 1 c R . .
H(6) H 0.3138 0.1897 0.4926 0.058 Uiso 1.00 1 c R . .
H(7) H 0.3080 0.3285 0.5384 0.058 Uiso 1.00 1 c R . .
H(8) H -0.0997 0.2734 0.4782 0.045 Uiso 1.00 1 c R . .
H(9) H 0.2245 -0.0250 0.6322 0.060 Uiso 1.00 1 c R . .
H(10) H 0.3682 -0.1418 0.6920 0.076 Uiso 1.00 1 c R . .
H(11) H 0.3189 -0.3095 0.7665 0.083 Uiso 1.00 1 c R . .
H(12) H 0.1342 -0.3585 0.7782 0.077 Uiso 1.00 1 c R . .
H(13) H -0.0640 -0.3221 0.7497 0.069 Uiso 1.00 1 c R . .
H(14) H -0.2626 -0.2868 0.7217 0.086 Uiso 1.00 1 c R . .
H(15) H -0.3997 -0.1660 0.6640 0.091 Uiso 1.00 1 c R . .
H(16) H -0.3616 0.0056 0.5913 0.078 Uiso 1.00 1 c R . .
H(17) H -0.1774 0.0613 0.5759 0.061 Uiso 1.00 1 c R . .
H(18) H 0.3954 0.0012 0.1283 0.074 Uiso 1.00 1 c R . .

loop_
_atom_site_aniso_label
_atom_site_aniso_U_11
_atom_site_aniso_U_22
_atom_site_aniso_U_33
_atom_site_aniso_U_12
_atom_site_aniso_U_13
_atom_site_aniso_U_23
Cl(1) 0.1018(9) 0.0819(8) 0.0907(8) -0.0085(6) -0.0272(7) 0.0115(6)
Cl(2) 0.1183(12) 0.1574(17) 0.1202(12) -0.0570(12) 0.0019(9) 0.0413(11)
Cl(3) 0.211(2) 0.187(2) 0.0707(8) 0.1275(18) 0.0280(10) -0.0082(9)
F(1) 0.0805(19) 0.213(4) 0.112(2) -0.017(2) 0.0245(18) 0.067(2)
F(2) 0.0540(15) 0.112(2) 0.245(5) 0.0159(15) 0.007(2) 0.078(3)
F(3) 0.0781(19) 0.115(2) 0.185(3) -0.0278(18) 0.009(2) -0.044(2)
O(1) 0.0581(14) 0.0493(13) 0.0671(15) 0.0011(10) -0.0005(11) 0.0121(11)
O(2) 0.0494(12) 0.0531(13) 0.0620(14) 0.0069(10) 0.0019(10) 0.0086(10)
N(1) 0.0500(13) 0.0323(10) 0.0345(10) -0.0005(9) 0.0042(9) 0.0003(8)
N(2) 0.0500(13) 0.0284(10) 0.0334(10) 0.0034(9) 0.0049(9) 0.0002(8)
C(1) 0.0508(15) 0.0270(11) 0.0321(11) -0.0005(10) 0.0061(10) -0.0029(9)
C(2) 0.0582(17) 0.0280(11) 0.0336(12) -0.0028(11) 0.0049(11) -0.0029(9)
C(3) 0.069(2) 0.0410(15) 0.0421(14) -0.0085(14) 0.0108(13) -0.0021(12)
C(4) 0.085(2) 0.0443(16) 0.0420(15) -0.0094(16) 0.0152(15) 0.0050(13)
C(5) 0.093(2) 0.0334(14) 0.0366(13) 0.0036(15) 0.0094(15) 0.0046(11)
C(6) 0.070(2) 0.0313(12) 0.0338(12) 0.0080(12) 0.0035(12) -0.0028(10)
C(7) 0.0595(17) 0.0255(11) 0.0312(11) 0.0024(10) 0.0051(10) -0.0035(9)
C(8) 0.0485(17) 0.0454(15) 0.0502(16) 0.0010(13) 0.0004(13) 0.0023(13)
C(9) 0.0503(15) 0.0297(12) 0.0354(12) 0.0017(10) 0.0054(10) -0.0013(10)
C(10) 0.0498(15) 0.0283(11) 0.0345(12) 0.0023(10) 0.0039(10) -0.0033(10)
C(11) 0.0612(17) 0.0269(11) 0.0301(11) 0.0003(11) 0.0079(11) -0.0041(9)
C(12) 0.0708(19) 0.0269(11) 0.0287(11) -0.0010(11) 0.0028(11) -0.0049(9)
C(13) 0.067(2) 0.0417(15) 0.0409(14) -0.0020(14) -0.0016(13) 0.0013(12)
C(14) 0.075(2) 0.062(2) 0.0517(18) 0.0068(18) -0.0087(16) 0.0021(16)
C(15) 0.099(3) 0.060(2) 0.0478(18) 0.016(2) -0.0158(19) 0.0041(16)
C(16) 0.115(3) 0.0432(17) 0.0344(14) 0.0033(18) -0.0030(17) 0.0041(12)
C(17) 0.084(2) 0.0328(13) 0.0300(12) -0.0015(14) 0.0070(13) -0.0031(10)
C(18) 0.101(2) 0.0381(15) 0.0328(13) -0.0086(16) 0.0181(15) -0.0016(12)
C(19) 0.080(2) 0.0432(15) 0.0361(13) -0.0109(15) 0.0201(14) -0.0094(12)
C(20) 0.090(3) 0.068(2) 0.056(2) -0.017(2) 0.035(2) -0.0081(18)
C(21) 0.067(2) 0.085(2) 0.075(2) -0.014(2) 0.033(2) -0.017(2)
C(22) 0.062(2) 0.068(2) 0.065(2) 0.0064(18) 0.0161(17) -0.0141(18)
C(23) 0.0587(19) 0.0453(16) 0.0474(16) 0.0039(13) 0.0134(13) -0.0085(13)
C(24) 0.0647(19) 0.0343(13) 0.0347(12) -0.0028(12) 0.0137(12) -0.0075(10)
C(25) 0.051(2) 0.066(2) 0.073(2) 0.0048(16) 0.0059(17) 0.0158(19)
C(26) 0.0524(17) 0.0434(15) 0.0461(15) 0.0054(12) 0.0026(12) -0.0027(12)
C(27) 0.075(2) 0.061(2) 0.0505(18) -0.0068(18) -0.0002(16) -0.0073(16)

loop_
_atom_type_symbol
_atom_type_description
_atom_type_scat_dispersion_real
_atom_type_scat_dispersion_imag
_atom_type_scat_source
C C 0.003 0.002
;
International Tables for Crystallography
(1992, Vol. C, Tables 4.2.6.8 and 6.1.1.4)
;
H H 0.000 0.000
;
International Tables for Crystallography
(1992, Vol. C, Table 6.1.1.4)
;
N N 0.006 0.003
;
International Tables for Crystallography
(1992, Vol. C, Tables 4.2.6.8 and 6.1.1.4)
;
O O 0.011 0.006
;
International Tables for Crystallography
(1992, Vol. C, Tables 4.2.6.8 and 6.1.1.4)
;
F F 0.017 0.010
;
International Tables for Crystallography
(1992, Vol. C, Tables 4.2.6.8 and 6.1.1.4)
;
Cl Cl 0.148 0.159
;
International Tables for Crystallography
(1992, Vol. C, Tables 4.2.6.8 and 6.1.1.4)
;

loop_
_geom_angle_atom_site_label_1
_geom_angle_atom_site_label_2
_geom_angle_atom_site_label_3
_geom_angle
_geom_angle_publ_flag
_geom_angle_site_symmetry_1
_geom_angle_site_symmetry_2
_geom_angle_site_symmetry_3
C(1) N(1) C(2) 107.5(2) yes . . .
C(1) N(1) C(8) 126.1(2) yes . . .
C(2) N(1) C(8) 126.3(2) yes . . .
C(1) N(2) C(7) 107.4(2) yes . . .
N(1) C(1) N(2) 111.0(2) yes . . .
N(1) C(1) C(9) 125.3(2) yes . . .
N(2) C(1) C(9) 123.7(2) yes . . .
N(1) C(2) C(3) 130.9(2) yes . . .
N(1) C(2) C(7) 106.7(2) yes . . .
C(3) C(2) C(7) 122.4(2) yes . . .
C(2) C(3) C(4) 115.9(3) yes . . .
C(3) C(4) C(5) 122.0(3) yes . . .
C(4) C(5) C(6) 122.3(3) yes . . .
C(5) C(6) C(7) 115.8(3) yes . . .
N(2) C(7) C(2) 107.4(2) yes . . .
N(2) C(7) C(6) 131.0(2) yes . . .
C(2) C(7) C(6) 121.6(2) yes . . .
C(1) C(9) C(10) 175.5(3) yes . . .
C(9) C(10) C(11) 178.2(3) yes . . .
C(10) C(11) C(12) 119.9(2) yes . . .
C(10) C(11) C(24) 118.7(2) yes . . .
C(12) C(11) C(24) 121.4(2) yes . . .
C(11) C(12) C(13) 122.5(2) yes . . .
C(11) C(12) C(17) 118.8(3) yes . . .
C(13) C(12) C(17) 118.7(2) yes . . .
C(12) C(13) C(14) 120.9(3) yes . . .
C(13) C(14) C(15) 120.7(4) yes . . .
C(14) C(15) C(16) 120.0(3) yes . . .
C(15) C(16) C(17) 121.8(3) yes . . .
C(12) C(17) C(16) 118.0(3) yes . . .
C(12) C(17) C(18) 119.6(2) yes . . .
C(16) C(17) C(18) 122.4(3) yes . . .
C(17) C(18) C(19) 122.5(3) yes . . .
C(18) C(19) C(20) 122.4(3) yes . . .
C(18) C(19) C(24) 119.1(3) yes . . .
C(20) C(19) C(24) 118.5(3) yes . . .
C(19) C(20) C(21) 120.9(3) yes . . .
C(20) C(21) C(22) 121.1(4) yes . . .
C(21) C(22) C(23) 120.8(3) yes . . .
C(22) C(23) C(24) 119.9(3) yes . . .
C(11) C(24) C(19) 118.6(2) yes . . .
C(11) C(24) C(23) 122.6(2) yes . . .
C(19) C(24) C(23) 118.8(3) yes . . .
F(1) C(25) F(2) 110.5(4) yes . . .
F(1) C(25) F(3) 99.9(4) yes . . .
F(1) C(25) C(26) 115.1(3) yes . . .
F(2) C(25) F(3) 103.9(3) yes . . .
F(2) C(25) C(26) 115.4(3) yes . . .
F(3) C(25) C(26) 110.2(3) yes . . .
O(1) C(26) O(2) 130.0(3) yes . . .
O(1) C(26) C(25) 117.0(3) yes . . .
O(2) C(26) C(25) 112.9(2) yes . . .
Cl(1) C(27) Cl(2) 110.4(2) yes . . .
Cl(1) C(27) Cl(3) 110.0(2) yes . . .
Cl(2) C(27) Cl(3) 111.9(2) yes . . .
C(1) N(2) H(8) 126.4 no . . .
C(7) N(2) H(8) 126.2 no . . .
C(2) C(3) H(4) 122.1 no . . .
C(4) C(3) H(4) 122.0 no . . .
C(3) C(4) H(3) 119.1 no . . .
C(5) C(4) H(3) 118.9 no . . .
C(4) C(5) H(2) 118.9 no . . .
C(6) C(5) H(2) 118.8 no . . .
C(5) C(6) H(1) 122.1 no . . .
C(7) C(6) H(1) 122.1 no . . .
N(1) C(8) H(5) 109.3 no . . .
N(1) C(8) H(6) 109.6 no . . .
N(1) C(8) H(7) 109.5 no . . .
H(5) C(8) H(6) 109.5 no . . .
H(5) C(8) H(7) 109.5 no . . .
H(6) C(8) H(7) 109.5 no . . .
C(12) C(13) H(9) 119.6 no . . .
C(14) C(13) H(9) 119.5 no . . .
C(13) C(14) H(10) 119.7 no . . .
C(15) C(14) H(10) 119.6 no . . .
C(14) C(15) H(11) 120.0 no . . .
C(16) C(15) H(11) 120.0 no . . .
C(15) C(16) H(12) 119.1 no . . .
C(17) C(16) H(12) 119.1 no . . .
C(17) C(18) H(13) 118.9 no . . .
C(19) C(18) H(13) 118.7 no . . .
C(19) C(20) H(14) 119.4 no . . .
C(21) C(20) H(14) 119.7 no . . .
C(20) C(21) H(15) 119.5 no . . .
C(22) C(21) H(15) 119.4 no . . .
C(21) C(22) H(16) 119.7 no . . .
C(23) C(22) H(16) 119.5 no . . .
C(22) C(23) H(17) 120.0 no . . .
C(24) C(23) H(17) 120.0 no . . .
Cl(1) C(27) H(18) 108.3 no . . .
Cl(2) C(27) H(18) 107.7 no . . .
Cl(3) C(27) H(18) 108.5 no . . .

loop_
_geom_bond_atom_site_label_1
_geom_bond_atom_site_label_2
_geom_bond_distance
_geom_bond_publ_flag
_geom_bond_site_symmetry_1
_geom_bond_site_symmetry_2
Cl(1) C(27) 1.758(4) yes . .
Cl(2) C(27) 1.732(4) yes . .
Cl(3) C(27) 1.719(4) yes . .
F(1) C(25) 1.291(6) yes . .
F(2) C(25) 1.286(5) yes . .
F(3) C(25) 1.353(6) yes . .
O(1) C(26) 1.221(4) yes . .
O(2) C(26) 1.258(4) yes . .
N(1) C(1) 1.339(3) yes . .
N(1) C(2) 1.390(3) yes . .
N(1) C(8) 1.460(4) yes . .
N(2) C(1) 1.339(3) yes . .
N(2) C(7) 1.384(3) yes . .
C(1) C(9) 1.416(3) yes . .
C(2) C(3) 1.395(4) yes . .
C(2) C(7) 1.392(4) yes . .
C(3) C(4) 1.378(4) yes . .
C(4) C(5) 1.406(5) yes . .
C(5) C(6) 1.381(5) yes . .
C(6) C(7) 1.401(3) yes . .
C(9) C(10) 1.192(3) yes . .
C(10) C(11) 1.430(3) yes . .
C(11) C(12) 1.413(4) yes . .
C(11) C(24) 1.415(4) yes . .
C(12) C(13) 1.417(5) yes . .
C(12) C(17) 1.432(4) yes . .
C(13) C(14) 1.371(5) yes . .
C(14) C(15) 1.411(5) yes . .
C(15) C(16) 1.350(7) yes . .
C(16) C(17) 1.435(5) yes . .
C(17) C(18) 1.384(6) yes . .
C(18) C(19) 1.396(5) yes . .
C(19) C(20) 1.423(6) yes . .
C(19) C(24) 1.439(4) yes . .
C(20) C(21) 1.343(6) yes . .
C(21) C(22) 1.414(6) yes . .
C(22) C(23) 1.365(5) yes . .
C(23) C(24) 1.428(4) yes . .
C(25) C(26) 1.536(5) yes . .
N(2) H(8) 1.020 no . .
C(3) H(4) 1.050 no . .
C(4) H(3) 1.040 no . .
C(5) H(2) 0.970 no . .
C(6) H(1) 1.020 no . .
C(8) H(5) 1.000 no . .
C(8) H(6) 1.000 no . .
C(8) H(7) 1.000 no . .
C(13) H(9) 1.010 no . .
C(14) H(10) 1.060 no . .
C(15) H(11) 1.020 no . .
C(16) H(12) 1.000 no . .
C(18) H(13) 1.020 no . .
C(20) H(14) 1.020 no . .
C(21) H(15) 0.970 no . .
C(22) H(16) 1.010 no . .
C(23) H(17) 1.020 no . .
C(27) H(18) 1.050 no . .

loop_
_geom_contact_atom_site_label_1
_geom_contact_atom_site_label_2
_geom_contact_distance
_geom_contact_publ_flag
_geom_contact_site_symmetry_1
_geom_contact_site_symmetry_2
Cl(2) F(1) 3.302(4) ? . 2_645
Cl(2) F(2) 3.525(4) ? . 4_554
Cl(3) C(20) 3.558(4) ? . 3_556
F(1) Cl(2) 3.302(4) ? . 2_655
F(1) F(1) 3.174(6) ? . 3_676
F(1) F(3) 3.387(5) ? . 3_676
F(1) C(22) 3.515(5) ? . 3_566
F(2) Cl(2) 3.525(4) ? . 4_555
F(2) C(21) 3.498(6) ? . 1_665
F(2) C(27) 3.368(6) ? . 4_555
F(3) F(1) 3.387(5) ? . 3_676
F(3) C(8) 3.484(5) ? . 1_565
F(3) C(22) 3.484(5) ? . 1_665
O(1) N(1) 3.370(3) ? . .
O(1) N(2) 3.410(3) ? . 3_566
O(1) C(2) 3.592(3) ? . .
O(1) C(6) 3.429(4) ? . 3_566
O(1) C(8) 3.199(4) ? . .
O(1) C(27) 3.120(4) ? . 4_555
O(2) N(2) 2.615(3) ? . 3_566
O(2) C(1) 3.487(3) ? . 3_566
O(2) C(9) 3.553(3) ? . 1_565
O(2) C(23) 3.547(4) ? . 3_566
N(1) O(1) 3.370(3) ? . .
N(1) C(23) 3.461(4) ? . 3_556
N(2) O(1) 3.410(3) ? . 3_566
N(2) O(2) 2.615(3) ? . 3_566
N(2) C(7) 3.364(3) ? . 3_566
N(2) C(10) 3.289(3) ? . 3_556
N(2) C(11) 3.436(3) ? . 3_556
N(2) C(26) 3.320(4) ? . 3_566
C(1) O(2) 3.487(3) ? . 3_566
C(1) C(6) 3.414(3) ? . 3_566
C(1) C(9) 3.581(3) ? . 3_556
C(1) C(10) 3.493(3) ? . 3_556
C(2) O(1) 3.592(3) ? . .
C(2) C(23) 3.553(4) ? . 3_556
C(2) C(24) 3.456(3) ? . 3_556
C(4) C(19) 3.598(4) ? . 3_556
C(5) C(9) 3.511(4) ? . 3_566
C(5) C(10) 3.561(4) ? . 3_566
C(5) C(18) 3.453(4) ? . 3_556
C(6) O(1) 3.429(4) ? . 3_566
C(6) C(1) 3.414(3) ? . 3_566
C(6) C(9) 3.521(3) ? . 3_566
C(6) C(12) 3.552(3) ? . 3_556
C(6) C(17) 3.532(3) ? . 3_556
C(7) N(2) 3.364(3) ? . 3_566
C(7) C(11) 3.404(3) ? . 3_556
C(7) C(24) 3.493(3) ? . 3_556
C(8) F(3) 3.484(5) ? . 1_545
C(8) O(1) 3.199(4) ? . .
C(9) O(2) 3.553(3) ? . 1_545
C(9) C(1) 3.581(3) ? . 3_556
C(9) C(5) 3.511(4) ? . 3_566
C(9) C(6) 3.521(3) ? . 3_566
C(9) C(9) 3.483(3) ? . 3_556
C(10) N(2) 3.289(3) ? . 3_556
C(10) C(1) 3.493(3) ? . 3_556
C(10) C(5) 3.561(4) ? . 3_566
C(11) N(2) 3.436(3) ? . 3_556
C(11) C(7) 3.404(3) ? . 3_556
C(12) C(6) 3.552(3) ? . 3_556
C(17) C(6) 3.532(3) ? . 3_556
C(18) C(5) 3.453(4) ? . 3_556
C(19) C(4) 3.598(4) ? . 3_556
C(20) Cl(3) 3.558(4) ? . 3_556
C(21) F(2) 3.498(6) ? . 1_445
C(22) F(1) 3.515(5) ? . 3_566
C(22) F(3) 3.484(5) ? . 1_445
C(23) O(2) 3.547(4) ? . 3_566
C(23) N(1) 3.461(4) ? . 3_556
C(23) C(2) 3.553(4) ? . 3_556
C(24) C(2) 3.456(3) ? . 3_556
C(24) C(7) 3.493(3) ? . 3_556
C(26) N(2) 3.320(4) ? . 3_566
C(27) F(2) 3.368(6) ? . 4_554
C(27) O(1) 3.120(4) ? . 4_554
Cl(1) H(10) 3.058 ? . 3_656
Cl(1) H(10) 3.301 ? . 4_544
Cl(1) H(11) 3.535 ? . 3_656
Cl(1) H(11) 3.078 ? . 4_544
Cl(1) H(14) 3.349 ? . 4_644
Cl(1) H(15) 3.220 ? . 4_644
Cl(2) H(3) 3.215 ? . 2_645
Cl(2) H(4) 3.254 ? . 2_645
Cl(2) H(7) 3.222 ? . 4_554
Cl(2) H(11) 3.335 ? . 3_656
Cl(2) H(16) 3.020 ? . 4_654
Cl(3) H(1) 3.559 ? . 2_545
Cl(3) H(5) 3.409 ? . 4_554
Cl(3) H(7) 3.415 ? . 4_554
Cl(3) H(9) 3.121 ? . 4_554
Cl(3) H(14) 2.829 ? . 3_556
F(1) H(6) 3.254 ? . 1_565
F(1) H(6) 3.134 ? . 3_666
F(1) H(16) 3.565 ? . 1_665
F(1) H(16) 2.605 ? . 3_566
F(1) H(17) 3.518 ? . 3_566
F(2) H(4) 2.953 ? . 3_666
F(2) H(6) 3.114 ? . 3_666
F(2) H(15) 3.056 ? . 1_665
F(2) H(16) 3.328 ? . 1_665
F(2) H(18) 2.598 ? . 4_555
F(3) H(5) 2.854 ? . 1_565
F(3) H(6) 3.291 ? . 1_565
F(3) H(9) 2.980 ? . 1_565
F(3) H(10) 3.083 ? . 1_565
F(3) H(15) 3.024 ? . 1_665
F(3) H(16) 2.764 ? . 1_665
O(1) H(1) 2.606 ? . 3_566
O(1) H(4) 3.513 ? . .
O(1) H(7) 2.346 ? . .
O(1) H(8) 2.623 ? . 3_566
O(1) H(18) 2.127 ? . 4_555
O(2) H(5) 3.022 ? . 1_565
O(2) H(6) 3.507 ? . 1_565
O(2) H(8) 1.616 ? . 3_566
O(2) H(9) 3.155 ? . 1_565
O(2) H(17) 2.599 ? . 3_566
N(1) H(1) 3.590 ? . 3_566
N(1) H(17) 3.403 ? . 3_556
C(1) H(1) 3.468 ? . 3_566
C(1) H(17) 3.595 ? . 3_556
C(2) H(8) 3.404 ? . 3_566
C(4) H(12) 3.542 ? . 4_554
C(4) H(17) 3.316 ? . 3_566
C(5) H(12) 3.523 ? . 4_554
C(7) H(8) 3.525 ? . 3_566
C(8) H(17) 3.554 ? . 3_556
C(9) H(1) 3.577 ? . 3_566
C(9) H(2) 3.541 ? . 3_566
C(9) H(8) 3.510 ? . 3_556
C(10) H(2) 3.310 ? . 3_566
C(10) H(8) 3.321 ? . 3_556
C(11) H(2) 3.579 ? . 3_566
C(11) H(12) 3.321 ? . 2_556
C(11) H(13) 3.475 ? . 2_556
C(12) H(1) 3.432 ? . 3_556
C(12) H(13) 3.241 ? . 2_556
C(15) H(3) 3.201 ? . 4_555
C(16) H(2) 3.168 ? . 4_555
C(16) H(3) 3.058 ? . 4_555
C(17) H(1) 3.461 ? . 3_556
C(17) H(2) 3.283 ? . 4_555
C(17) H(13) 3.456 ? . 2_556
C(18) H(2) 3.565 ? . 3_556
C(18) H(2) 3.134 ? . 4_555
C(18) H(12) 3.458 ? . 2_556
C(19) H(12) 2.877 ? . 2_556
C(20) H(12) 3.316 ? . 2_556
C(21) H(4) 3.567 ? . 3_556
C(21) H(11) 3.372 ? . 2_556
C(21) H(12) 3.591 ? . 2_556
C(22) H(6) 2.945 ? . 3_556
C(22) H(11) 3.549 ? . 2_556
C(22) H(12) 3.517 ? . 2_556
C(23) H(3) 3.322 ? . 3_566
C(23) H(6) 3.124 ? . 3_556
C(23) H(12) 3.145 ? . 2_556
C(24) H(12) 2.779 ? . 2_556
C(25) H(16) 3.516 ? . 1_665
C(25) H(18) 3.196 ? . 4_555
C(26) H(1) 3.449 ? . 3_566
C(26) H(4) 3.442 ? . .
C(26) H(7) 3.260 ? . .
C(26) H(8) 2.340 ? . 3_566
C(26) H(9) 3.269 ? . 1_565
C(26) H(18) 2.990 ? . 4_555
C(27) H(7) 3.222 ? . 4_554
H(1) Cl(3) 3.559 ? . 2_555
H(1) O(1) 2.606 ? . 3_566
H(1) N(1) 3.590 ? . 3_566
H(1) C(1) 3.468 ? . 3_566
H(1) C(9) 3.577 ? . 3_566
H(1) C(12) 3.432 ? . 3_556
H(1) C(17) 3.461 ? . 3_556
H(1) C(26) 3.449 ? . 3_566
H(1) H(7) 3.577 ? . 3_566
H(1) H(18) 3.549 ? . 2_555
H(2) C(9) 3.541 ? . 3_566
H(2) C(10) 3.310 ? . 3_566
H(2) C(11) 3.579 ? . 3_566
H(2) C(16) 3.168 ? . 4_554
H(2) C(17) 3.283 ? . 4_554
H(2) C(18) 3.565 ? . 3_556
H(2) C(18) 3.134 ? . 4_554
H(2) H(12) 2.850 ? . 4_554
H(2) H(13) 3.493 ? . 3_556
H(2) H(13) 2.807 ? . 4_554
H(3) Cl(2) 3.215 ? . 2_655
H(3) C(15) 3.201 ? . 4_554
H(3) C(16) 3.058 ? . 4_554
H(3) C(23) 3.322 ? . 3_566
H(3) H(11) 3.106 ? . 4_554
H(3) H(12) 2.847 ? . 4_554
H(3) H(14) 3.592 ? . 3_556
H(3) H(17) 3.108 ? . 3_566
H(4) Cl(2) 3.254 ? . 2_655
H(4) F(2) 2.953 ? . 3_666
H(4) O(1) 3.513 ? . .
H(4) C(21) 3.567 ? . 3_556
H(4) C(26) 3.442 ? . .
H(5) Cl(3) 3.409 ? . 4_555
H(5) F(3) 2.854 ? . 1_545
H(5) O(2) 3.022 ? . 1_545
H(6) F(1) 3.254 ? . 1_545
H(6) F(1) 3.134 ? . 3_666
H(6) F(2) 3.114 ? . 3_666
H(6) F(3) 3.291 ? . 1_545
H(6) O(2) 3.507 ? . 1_545
H(6) C(22) 2.945 ? . 3_556
H(6) C(23) 3.124 ? . 3_556
H(6) H(16) 2.760 ? . 3_556
H(6) H(17) 3.090 ? . 3_556
H(7) Cl(2) 3.222 ? . 4_555
H(7) Cl(3) 3.415 ? . 4_555
H(7) O(1) 2.346 ? . .
H(7) C(26) 3.260 ? . .
H(7) C(27) 3.222 ? . 4_555
H(7) H(1) 3.577 ? . 3_566
H(7) H(18) 2.772 ? . 4_555
H(8) O(1) 2.623 ? . 3_566
H(8) O(2) 1.616 ? . 3_566
H(8) C(2) 3.404 ? . 3_566
H(8) C(7) 3.525 ? . 3_566
H(8) C(9) 3.510 ? . 3_556
H(8) C(10) 3.321 ? . 3_556
H(8) C(26) 2.340 ? . 3_566
H(9) Cl(3) 3.121 ? . 4_555
H(9) F(3) 2.980 ? . 1_545
H(9) O(2) 3.155 ? . 1_545
H(9) C(26) 3.269 ? . 1_545
H(10) Cl(1) 3.058 ? . 3_656
H(10) Cl(1) 3.301 ? . 4_545
H(10) F(3) 3.083 ? . 1_545
H(10) H(15) 3.001 ? . 1_655
H(10) H(18) 3.438 ? . 4_545
H(11) Cl(1) 3.535 ? . 3_656
H(11) Cl(1) 3.078 ? . 4_545
H(11) Cl(2) 3.335 ? . 3_656
H(11) C(21) 3.372 ? . 2_546
H(11) C(22) 3.549 ? . 2_546
H(11) H(3) 3.106 ? . 4_555
H(11) H(15) 3.544 ? . 2_546
H(12) C(4) 3.542 ? . 4_555
H(12) C(5) 3.523 ? . 4_555
H(12) C(11) 3.321 ? . 2_546
H(12) C(18) 3.458 ? . 2_546
H(12) C(19) 2.877 ? . 2_546
H(12) C(20) 3.316 ? . 2_546
H(12) C(21) 3.591 ? . 2_546
H(12) C(22) 3.517 ? . 2_546
H(12) C(23) 3.145 ? . 2_546
H(12) C(24) 2.779 ? . 2_546
H(12) H(2) 2.850 ? . 4_555
H(12) H(3) 2.847 ? . 4_555
H(13) C(11) 3.475 ? . 2_546
H(13) C(12) 3.241 ? . 2_546
H(13) C(17) 3.456 ? . 2_546
H(13) H(2) 3.493 ? . 3_556
H(13) H(2) 2.807 ? . 4_555
H(14) Cl(1) 3.349 ? . 4_445
H(14) Cl(3) 2.829 ? . 3_556
H(14) H(3) 3.592 ? . 3_556
H(15) Cl(1) 3.220 ? . 4_445
H(15) F(2) 3.056 ? . 1_445
H(15) F(3) 3.024 ? . 1_445
H(15) H(10) 3.001 ? . 1_455
H(15) H(11) 3.544 ? . 2_556
H(16) Cl(2) 3.020 ? . 4_455
H(16) F(1) 3.565 ? . 1_445
H(16) F(1) 2.605 ? . 3_566
H(16) F(2) 3.328 ? . 1_445
H(16) F(3) 2.764 ? . 1_445
H(16) C(25) 3.516 ? . 1_445
H(16) H(6) 2.760 ? . 3_556
H(17) F(1) 3.518 ? . 3_566
H(17) O(2) 2.599 ? . 3_566
H(17) N(1) 3.403 ? . 3_556
H(17) C(1) 3.595 ? . 3_556
H(17) C(4) 3.316 ? . 3_566
H(17) C(8) 3.554 ? . 3_556
H(17) H(3) 3.108 ? . 3_566
H(17) H(6) 3.090 ? . 3_556
H(18) F(2) 2.598 ? . 4_554
H(18) O(1) 2.127 ? . 4_554
H(18) C(25) 3.196 ? . 4_554
H(18) C(26) 2.990 ? . 4_554
H(18) H(1) 3.549 ? . 2_545
H(18) H(7) 2.772 ? . 4_554
H(18) H(10) 3.438 ? . 4_544

loop_
_geom_torsion_atom_site_label_1
_geom_torsion_atom_site_label_2
_geom_torsion_atom_site_label_3
_geom_torsion_atom_site_label_4
_geom_torsion
_geom_torsion_publ_flag
_geom_torsion_site_symmetry_1
_geom_torsion_site_symmetry_2
_geom_torsion_site_symmetry_3
_geom_torsion_site_symmetry_4
C(1) N(1) C(2) C(3) 179.8(2) ? . . . .
C(1) N(1) C(2) C(7) -0.6(2) ? . . . .
C(2) N(1) C(1) N(2) 0.3(2) ? . . . .
C(2) N(1) C(1) C(9) -177.7(2) ? . . . .
C(8) N(1) C(1) N(2) -177.6(2) ? . . . .
C(8) N(1) C(1) C(9) 4.4(4) ? . . . .
C(8) N(1) C(2) C(3) -2.3(4) ? . . . .
C(8) N(1) C(2) C(7) 177.3(2) ? . . . .
C(1) N(2) C(7) C(2) -0.5(2) ? . . . .
C(1) N(2) C(7) C(6) 179.3(2) ? . . . .
C(7) N(2) C(1) N(1) 0.2(2) ? . . . .
C(7) N(2) C(1) C(9) 178.2(2) ? . . . .
N(1) C(1) C(9) C(10) 135(3) ? . . . .
N(2) C(1) C(9) C(10) -42(3) ? . . . .
N(1) C(2) C(3) C(4) 179.1(2) ? . . . .
N(1) C(2) C(7) N(2) 0.7(2) ? . . . .
N(1) C(2) C(7) C(6) -179.2(2) ? . . . .
C(3) C(2) C(7) N(2) -179.7(2) ? . . . .
C(3) C(2) C(7) C(6) 0.4(4) ? . . . .
C(7) C(2) C(3) C(4) -0.3(4) ? . . . .
C(2) C(3) C(4) C(5) -0.1(3) ? . . . .
C(3) C(4) C(5) C(6) 0.6(5) ? . . . .
C(4) C(5) C(6) C(7) -0.5(4) ? . . . .
C(5) C(6) C(7) N(2) -179.8(2) ? . . . .
C(5) C(6) C(7) C(2) 0.0(3) ? . . . .
C(1) C(9) C(10) C(11) 54(11) ? . . . .
C(9) C(10) C(11) C(12) 167(9) ? . . . .
C(9) C(10) C(11) C(24) -12(9) ? . . . .
C(10) C(11) C(12) C(13) 0.4(4) ? . . . .
C(10) C(11) C(12) C(17) -178.9(2) ? . . . .
C(10) C(11) C(24) C(19) 177.7(2) ? . . . .
C(10) C(11) C(24) C(23) -2.3(4) ? . . . .
C(12) C(11) C(24) C(19) -0.8(4) ? . . . .
C(12) C(11) C(24) C(23) 179.1(2) ? . . . .
C(24) C(11) C(12) C(13) 178.9(2) ? . . . .
C(24) C(11) C(12) C(17) -0.3(3) ? . . . .
C(11) C(12) C(13) C(14) -179.7(3) ? . . . .
C(11) C(12) C(17) C(16) 179.3(2) ? . . . .
C(11) C(12) C(17) C(18) 1.6(4) ? . . . .
C(13) C(12) C(17) C(16) 0.0(3) ? . . . .
C(13) C(12) C(17) C(18) -177.7(2) ? . . . .
C(17) C(12) C(13) C(14) -0.4(4) ? . . . .
C(12) C(13) C(14) C(15) 0.1(4) ? . . . .
C(13) C(14) C(15) C(16) 0.7(6) ? . . . .
C(14) C(15) C(16) C(17) -1.1(5) ? . . . .
C(15) C(16) C(17) C(12) 0.8(4) ? . . . .
C(15) C(16) C(17) C(18) 178.5(3) ? . . . .
C(12) C(17) C(18) C(19) -1.6(4) ? . . . .
C(16) C(17) C(18) C(19) -179.3(3) ? . . . .
C(17) C(18) C(19) C(20) -179.2(3) ? . . . .
C(17) C(18) C(19) C(24) 0.5(4) ? . . . .
C(18) C(19) C(20) C(21) 178.5(3) ? . . . .
C(18) C(19) C(24) C(11) 0.7(4) ? . . . .
C(18) C(19) C(24) C(23) -179.2(2) ? . . . .
C(20) C(19) C(24) C(11) -179.6(3) ? . . . .
C(20) C(19) C(24) C(23) 0.5(4) ? . . . .
C(24) C(19) C(20) C(21) -1.1(5) ? . . . .
C(19) C(20) C(21) C(22) 1.0(6) ? . . . .
C(20) C(21) C(22) C(23) -0.3(6) ? . . . .
C(21) C(22) C(23) C(24) -0.3(5) ? . . . .
C(22) C(23) C(24) C(11) -179.7(3) ? . . . .
C(22) C(23) C(24) C(19) 0.2(4) ? . . . .
F(1) C(25) C(26) O(1) 139.5(4) ? . . . .
F(1) C(25) C(26) O(2) -42.1(5) ? . . . .
F(2) C(25) C(26) O(1) 8.8(5) ? . . . .
F(2) C(25) C(26) O(2) -172.8(3) ? . . . .
F(3) C(25) C(26) O(1) -108.4(4) ? . . . .
F(3) C(25) C(26) O(2) 70.0(4) ? . . . .

loop_
_cod_related_entry_id
_cod_related_entry_database
_cod_related_entry_code
1 ChemSpider 30653213
